data_7014434
loop_
_publ_author_name
'M\"ugge, Carolin'
'Rothenburger, Claudia'
'Beyer, Antje'
'G\"orls, Helmar'
'Gabbiani, Chiara'
'Casini, Angela'
'Michelucci, Elena'
'Landini, Ida'
'Nobili, Stefania'
'Mini, Enrico'
'Messori, Luigi'
'Weigand, Wolfgang'

_publ_section_title
;
 Structure, solution chemistry, antiproliferative actions and protein
 binding properties of non-conventional platinum(ii) compounds with
 sulfur and phosphorus donors.
;
_journal_issue 9
_journal_name_full 'Dalton transactions (Cambridge, England : 2003)'
_journal_page_first 2006
_journal_page_last 2016
_journal_paper_doi 10.1039/c0dt00845a
_journal_volume 40
_journal_year 2011
_chemical_formula_moiety 'C35 H44 O P2 Pt S2 Si'
_chemical_formula_sum 'C35 H44 O P2 Pt S2 Si'
_chemical_formula_weight 829.94
_chemical_name_systematic
;
?
;
_space_group_IT_number 61
_symmetry_cell_setting orthorhombic
_symmetry_space_group_name_Hall '-P 2ac 2ab'
_symmetry_space_group_name_H-M 'P b c a'
_atom_sites_solution_hydrogens geom
_atom_sites_solution_primary direct
_atom_sites_solution_secondary difmap
_audit_creation_method SHELXL-97
_cell_angle_alpha 90.00
_cell_angle_beta 90.00
_cell_angle_gamma 90.00
_cell_formula_units_Z 8
_cell_length_a 17.8444(14)
_cell_length_b 13.7455(11)
_cell_length_c 28.9636(18)
_cell_measurement_reflns_used 19282
_cell_measurement_temperature 183(2)
_cell_measurement_theta_max 27.42
_cell_measurement_theta_min 2.34
_cell_volume 7104.2(9)
_computing_cell_refinement DENZO
_computing_data_collection COLLECT
_computing_data_reduction DENZO
_computing_molecular_graphics SHELXTL/PC
_computing_publication_material SHELXL-97
_computing_structure_refinement 'SHELXL-97 (Sheldrick, 1997)'
_computing_structure_solution 'SHELXS-97 (Sheldrick, 1990)'
_diffrn_ambient_temperature 183(2)
_diffrn_measured_fraction_theta_full 0.879
_diffrn_measured_fraction_theta_max 0.836
_diffrn_measurement_device_type KappaCCD
_diffrn_measurement_method 'phi- + omega-scan'
_diffrn_radiation_monochromator graphite
_diffrn_radiation_source 'fine-focus sealed tube'
_diffrn_radiation_type MoK\a
_diffrn_radiation_wavelength 0.71073
_diffrn_reflns_av_R_equivalents 0.1662
_diffrn_reflns_av_sigmaI/netI 0.1345
_diffrn_reflns_limit_h_max 18
_diffrn_reflns_limit_h_min -23
_diffrn_reflns_limit_k_max 15
_diffrn_reflns_limit_k_min -16
_diffrn_reflns_limit_l_max 34
_diffrn_reflns_limit_l_min -31
_diffrn_reflns_number 19282
_diffrn_reflns_theta_full 25.00
_diffrn_reflns_theta_max 27.42
_diffrn_reflns_theta_min 2.34
_exptl_absorpt_coefficient_mu 4.218
_exptl_absorpt_correction_type none
_exptl_crystal_colour colourless
_exptl_crystal_density_diffrn 1.552
_exptl_crystal_density_method 'not measured'
_exptl_crystal_description prism
_exptl_crystal_F_000 3328
_exptl_crystal_size_max 0.05
_exptl_crystal_size_mid 0.05
_exptl_crystal_size_min 0.03
_refine_diff_density_max 2.655
_refine_diff_density_min -2.228
_refine_diff_density_rms 0.286
_refine_ls_extinction_method none
_refine_ls_goodness_of_fit_ref 1.018
_refine_ls_hydrogen_treatment constr
_refine_ls_matrix_type full
_refine_ls_number_parameters 393
_refine_ls_number_reflns 6757
_refine_ls_number_restraints 0
_refine_ls_restrained_S_all 1.018
_refine_ls_R_factor_all 0.1576
_refine_ls_R_factor_gt 0.0876
_refine_ls_shift/su_max 0.002
_refine_ls_shift/su_mean 0.000
_refine_ls_structure_factor_coef Fsqd
_refine_ls_weighting_details 'calc w=1/[\s^2^(Fo^2^)+(0.1064P)^2^+156.5095P] where P=(Fo^2^+2Fc^2^)/3'
_refine_ls_weighting_scheme calc
_refine_ls_wR_factor_gt 0.2150
_refine_ls_wR_factor_ref 0.2660
_reflns_number_gt 3924
_reflns_number_total 6757
_reflns_threshold_expression >2sigma(I)
_cod_data_source_file C0DT00845A.TXT
_cod_data_source_block FO3097
_cod_depositor_comments
;
The following automatic conversions were performed:
'_exptl_absorpt_correction_type' value 'NONE' changed to 'none' according
to '/home/saulius/struct/CIF-dictionaries/cif_core.dic' dictionary named
'cif_core.dic' version 2.4.1 from 2010-06-29.

Automatic conversion script
Id: cif_fix_enum 1555 2011-01-17 13:19:09Z saulius 
;
_cod_original_sg_symbol_H-M 'P bca'
_cod_database_code 7014434

loop_
_symmetry_equiv_pos_as_xyz
'x, y, z'
'-x+1/2, -y, z+1/2'
'-x, y+1/2, -z+1/2'
'x+1/2, -y+1/2, -z'
'-x, -y, -z'
'x-1/2, y, -z-1/2'
'x, -y-1/2, z-1/2'
'-x-1/2, y-1/2, z'

loop_
_atom_site_label
_atom_site_type_symbol
_atom_site_fract_x
_atom_site_fract_y
_atom_site_fract_z
_atom_site_U_iso_or_equiv
_atom_site_adp_type
_atom_site_occupancy
_atom_site_symmetry_multiplicity
_atom_site_calc_flag
_atom_site_refinement_flags
_atom_site_disorder_assembly
_atom_site_disorder_group
Pt Pt 0.92390(3) -0.19857(5) 0.616971(18) 0.0336(2) Uani 1 1 d . . .
S1 S 0.9009(3) -0.3676(3) 0.61341(14) 0.0494(11) Uani 1 1 d . . .
S2 S 1.0524(3) -0.2219(4) 0.60558(15) 0.0516(12) Uani 1 1 d . . .
P1 P 0.8032(3) -0.1633(4) 0.62996(14) 0.0436(11) Uani 1 1 d . . .
P2 P 0.9452(3) -0.0373(3) 0.62337(14) 0.0404(10) Uani 1 1 d . . .
Si Si 1.1095(5) -0.6040(5) 0.6059(3) 0.085(2) Uani 1 1 d . . .
O1A O 1.0682(13) -0.5002(17) 0.6305(8) 0.045(6) Uani 0.50 1 d P A 1
O1 O 1.0938(16) -0.486(2) 0.5932(10) 0.063(7) Uani 0.50 1 d P A 2
C1 C 0.9814(10) -0.4181(15) 0.5812(6) 0.057(5) Uani 1 1 d . A .
H1A H 0.9681 -0.4837 0.5697 0.069 Uiso 1 1 calc R . .
H1B H 0.9917 -0.3763 0.5541 0.069 Uiso 1 1 calc R . .
C2 C 1.0504(16) -0.4254(19) 0.6097(10) 0.100(10) Uani 1 1 d . . .
H2A H 1.0891 -0.4259 0.5847 0.120 Uiso 0.50 1 calc PR A 1
H2B H 1.0303 -0.4641 0.6362 0.120 Uiso 0.50 1 calc PR A 2
C3 C 1.0732(10) -0.3338(13) 0.6351(7) 0.050(5) Uani 1 1 d . A .
H3A H 1.1278 -0.3365 0.6410 0.060 Uiso 1 1 calc R . .
H3B H 1.0477 -0.3330 0.6654 0.060 Uiso 1 1 calc R . .
C4 C 1.141(3) -0.619(2) 0.5464(8) 0.158(17) Uani 1 1 d . A .
H4A H 1.0984 -0.6341 0.5266 0.237 Uiso 1 1 calc R . .
H4B H 1.1780 -0.6716 0.5448 0.237 Uiso 1 1 calc R . .
H4C H 1.1646 -0.5580 0.5358 0.237 Uiso 1 1 calc R . .
C5 C 1.0286(16) -0.687(2) 0.6161(10) 0.109(11) Uani 1 1 d . A .
H5A H 0.9838 -0.6603 0.6011 0.163 Uiso 1 1 calc R . .
H5B H 1.0197 -0.6929 0.6494 0.163 Uiso 1 1 calc R . .
H5C H 1.0398 -0.7512 0.6031 0.163 Uiso 1 1 calc R . .
C6 C 1.1856(13) -0.6305(19) 0.6486(8) 0.079(7) Uani 1 1 d . A .
C7 C 1.2115(17) -0.735(2) 0.6436(11) 0.120(11) Uani 1 1 d . . .
H7A H 1.2539 -0.7467 0.6644 0.179 Uiso 1 1 calc R A .
H7B H 1.2271 -0.7466 0.6117 0.179 Uiso 1 1 calc R . .
H7C H 1.1703 -0.7789 0.6516 0.179 Uiso 1 1 calc R . .
C8 C 1.1599(18) -0.619(2) 0.6982(9) 0.114(10) Uani 1 1 d . . .
H8A H 1.1986 -0.6437 0.7191 0.171 Uiso 1 1 calc R A .
H8B H 1.1132 -0.6547 0.7029 0.171 Uiso 1 1 calc R . .
H8C H 1.1514 -0.5494 0.7047 0.171 Uiso 1 1 calc R . .
C9 C 1.2493(14) -0.558(2) 0.6418(11) 0.114(10) Uani 1 1 d . . .
H9A H 1.2881 -0.5696 0.6651 0.171 Uiso 1 1 calc R A .
H9B H 1.2300 -0.4918 0.6449 0.171 Uiso 1 1 calc R . .
H9C H 1.2708 -0.5668 0.6109 0.171 Uiso 1 1 calc R . .
C10 C 0.7968(9) -0.0361(12) 0.6509(6) 0.047(4) Uani 1 1 d . . .
H10A H 0.7452 -0.0112 0.6468 0.056 Uiso 1 1 calc R . .
H10B H 0.8096 -0.0330 0.6841 0.056 Uiso 1 1 calc R . .
C11 C 0.8518(10) 0.0253(13) 0.6230(6) 0.048(5) Uani 1 1 d . . .
H11A H 0.8563 0.0909 0.6367 0.058 Uiso 1 1 calc R . .
H11B H 0.8336 0.0324 0.5908 0.058 Uiso 1 1 calc R . .
C12 C 0.7514(10) -0.2327(14) 0.6743(5) 0.045(4) Uani 1 1 d . . .
C13 C 0.7869(11) -0.2969(14) 0.7020(5) 0.054(5) Uani 1 1 d . . .
H13A H 0.8392 -0.3074 0.6982 0.064 Uiso 1 1 calc R . .
C14 C 0.7488(14) -0.3473(16) 0.7357(6) 0.066(6) Uani 1 1 d . . .
H14A H 0.7739 -0.3949 0.7537 0.079 Uiso 1 1 calc R . .
C15 C 0.6759(14) -0.3289(16) 0.7428(8) 0.073(7) Uani 1 1 d . . .
H15A H 0.6503 -0.3608 0.7673 0.087 Uiso 1 1 calc R . .
C16 C 0.6384(16) -0.265(2) 0.7155(10) 0.106(9) Uani 1 1 d . . .
H16A H 0.5860 -0.2561 0.7194 0.127 Uiso 1 1 calc R . .
C17 C 0.6762(14) -0.2136(18) 0.6825(8) 0.088(8) Uani 1 1 d . . .
H17A H 0.6510 -0.1648 0.6653 0.106 Uiso 1 1 calc R . .
C18 C 0.7420(9) -0.1696(13) 0.5794(6) 0.043(4) Uani 1 1 d . . .
C19 C 0.7421(11) -0.2556(15) 0.5541(6) 0.058(5) Uani 1 1 d . . .
H19A H 0.7739 -0.3075 0.5633 0.070 Uiso 1 1 calc R . .
C20 C 0.6970(12) -0.2667(17) 0.5160(7) 0.065(6) Uani 1 1 d . . .
H20A H 0.6955 -0.3266 0.4997 0.078 Uiso 1 1 calc R . .
C21 C 0.6537(14) -0.1884(19) 0.5020(7) 0.080(7) Uani 1 1 d . . .
H21A H 0.6234 -0.1943 0.4752 0.096 Uiso 1 1 calc R . .
C22 C 0.6537(12) -0.1042(19) 0.5256(7) 0.074(7) Uani 1 1 d . . .
H22A H 0.6233 -0.0517 0.5155 0.089 Uiso 1 1 calc R . .
C23 C 0.6975(11) -0.0935(15) 0.5646(6) 0.059(5) Uani 1 1 d . . .
H23A H 0.6971 -0.0339 0.5812 0.071 Uiso 1 1 calc R . .
C24 C 0.9877(8) -0.0043(13) 0.6785(5) 0.037(4) Uani 1 1 d . . .
C25 C 1.0112(15) 0.0862(15) 0.6884(8) 0.089(9) Uani 1 1 d . . .
H25A H 1.0055 0.1355 0.6657 0.107 Uiso 1 1 calc R . .
C26 C 1.0428(17) 0.110(2) 0.7299(9) 0.098(9) Uani 1 1 d . . .
H26A H 1.0614 0.1744 0.7345 0.118 Uiso 1 1 calc R . .
C27 C 1.0481(13) 0.0458(16) 0.7641(6) 0.067(6) Uani 1 1 d . . .
H27A H 1.0689 0.0630 0.7932 0.081 Uiso 1 1 calc R . .
C28 C 1.023(2) -0.0444(19) 0.7558(8) 0.110(11) Uani 1 1 d . . .
H28A H 1.0248 -0.0919 0.7796 0.132 Uiso 1 1 calc R . .
C29 C 0.9939(15) -0.0698(17) 0.7118(6) 0.087(8) Uani 1 1 d . . .
H29A H 0.9787 -0.1350 0.7062 0.105 Uiso 1 1 calc R . .
C30 C 1.0009(10) 0.0252(12) 0.5804(6) 0.047(4) Uani 1 1 d . . .
C31 C 0.9716(11) 0.0849(14) 0.5472(5) 0.055(5) Uani 1 1 d . . .
H31A H 0.9190 0.0959 0.5468 0.066 Uiso 1 1 calc R . .
C32 C 1.0153(17) 0.1302(15) 0.5140(6) 0.075(7) Uani 1 1 d . . .
H32A H 0.9926 0.1675 0.4901 0.090 Uiso 1 1 calc R . .
C33 C 1.0930(16) 0.1204(15) 0.5160(6) 0.072(7) Uani 1 1 d . . .
H33A H 1.1241 0.1518 0.4939 0.087 Uiso 1 1 calc R . .
C34 C 1.1233(15) 0.0653(15) 0.5499(7) 0.075(7) Uani 1 1 d . . .
H34A H 1.1762 0.0579 0.5518 0.090 Uiso 1 1 calc R . .
C35 C 1.0755(11) 0.0176(15) 0.5831(7) 0.064(5) Uani 1 1 d . . .
H35A H 1.0974 -0.0196 0.6073 0.076 Uiso 1 1 calc R . .

loop_
_atom_site_aniso_label
_atom_site_aniso_U_11
_atom_site_aniso_U_22
_atom_site_aniso_U_33
_atom_site_aniso_U_23
_atom_site_aniso_U_13
_atom_site_aniso_U_12
Pt 0.0345(3) 0.0361(4) 0.0301(3) -0.0012(2) -0.0027(2) 0.0033(3)
S1 0.063(3) 0.039(3) 0.047(2) -0.0062(18) -0.001(2) -0.007(2)
S2 0.053(3) 0.058(3) 0.044(2) 0.0030(19) 0.003(2) 0.010(2)
P1 0.047(3) 0.043(3) 0.041(2) -0.0063(19) -0.0070(19) 0.001(2)
P2 0.040(2) 0.041(3) 0.040(2) -0.0002(18) -0.0043(18) 0.002(2)
Si 0.095(5) 0.045(4) 0.115(5) -0.007(4) -0.027(4) 0.018(4)
O1A 0.039(13) 0.031(15) 0.065(15) 0.015(11) 0.010(11) 0.019(11)
O1 0.062(19) 0.046(18) 0.08(2) -0.001(14) 0.013(15) 0.019(14)
C1 0.059(12) 0.062(13) 0.051(10) -0.010(9) 0.005(9) 0.018(10)
C2 0.10(2) 0.067(18) 0.13(2) -0.045(16) -0.083(18) 0.033(15)
C3 0.042(10) 0.046(12) 0.062(11) -0.010(9) -0.019(8) 0.016(9)
C4 0.30(5) 0.11(3) 0.061(16) 0.016(15) -0.01(2) -0.06(3)
C5 0.070(18) 0.10(2) 0.15(3) -0.041(18) -0.039(17) 0.021(16)
C6 0.071(15) 0.089(19) 0.076(14) 0.028(12) 0.002(12) -0.015(14)
C7 0.10(2) 0.11(2) 0.15(3) 0.05(2) 0.00(2) 0.047(19)
C8 0.13(3) 0.11(2) 0.093(19) 0.010(16) 0.020(18) -0.04(2)
C9 0.075(19) 0.13(3) 0.13(2) 0.039(19) -0.032(17) -0.006(18)
C10 0.035(9) 0.050(12) 0.056(10) -0.010(8) 0.002(8) -0.001(8)
C11 0.042(10) 0.045(11) 0.056(10) -0.022(8) -0.022(8) 0.017(8)
C12 0.042(9) 0.058(12) 0.036(9) -0.007(8) 0.015(7) -0.006(9)
C13 0.058(12) 0.069(14) 0.034(9) 0.002(9) 0.000(8) 0.000(11)
C14 0.086(16) 0.074(15) 0.038(10) 0.010(9) -0.004(10) -0.006(13)
C15 0.089(18) 0.057(15) 0.072(14) -0.002(11) 0.037(13) -0.008(13)
C16 0.076(18) 0.13(3) 0.11(2) 0.031(19) 0.038(16) -0.002(18)
C17 0.074(16) 0.11(2) 0.086(16) 0.038(14) 0.034(13) 0.029(15)
C18 0.035(9) 0.040(11) 0.054(10) 0.005(8) -0.004(7) -0.006(8)
C19 0.063(13) 0.046(12) 0.065(12) 0.003(9) -0.020(10) -0.015(10)
C20 0.057(13) 0.069(15) 0.068(12) -0.009(10) -0.027(10) -0.016(11)
C21 0.074(16) 0.12(2) 0.045(11) -0.017(13) -0.021(10) -0.002(15)
C22 0.058(13) 0.11(2) 0.057(12) 0.003(12) -0.025(10) 0.026(13)
C23 0.058(12) 0.049(13) 0.070(12) 0.003(9) -0.023(10) 0.009(10)
C24 0.034(8) 0.052(11) 0.025(7) -0.002(7) 0.002(6) -0.002(8)
C25 0.14(2) 0.044(13) 0.083(15) 0.010(11) -0.071(15) -0.037(14)
C26 0.13(2) 0.081(19) 0.080(16) -0.006(14) -0.045(16) -0.019(18)
C27 0.092(16) 0.067(16) 0.043(11) -0.018(10) -0.010(10) -0.009(13)
C28 0.20(3) 0.076(19) 0.053(14) 0.008(12) -0.016(17) -0.02(2)
C29 0.15(2) 0.073(16) 0.038(11) -0.009(10) -0.012(12) -0.051(16)
C30 0.049(11) 0.039(11) 0.052(10) 0.009(8) -0.017(8) -0.011(9)
C31 0.056(12) 0.075(14) 0.033(9) -0.008(9) -0.007(8) 0.007(11)
C32 0.13(2) 0.058(15) 0.038(11) -0.006(9) -0.007(12) 0.015(14)
C33 0.13(2) 0.059(15) 0.031(10) 0.010(9) 0.012(11) -0.007(14)
C34 0.099(19) 0.062(15) 0.065(13) 0.007(11) 0.026(12) -0.006(13)
C35 0.059(13) 0.056(14) 0.076(13) 0.011(10) -0.021(10) -0.004(11)

loop_
_atom_type_symbol
_atom_type_description
_atom_type_scat_dispersion_real
_atom_type_scat_dispersion_imag
_atom_type_scat_source
C C 0.0033 0.0016 'International Tables Vol C Tables 4.2.6.8 and 6.1.1.4'
H H 0.0000 0.0000 'International Tables Vol C Tables 4.2.6.8 and 6.1.1.4'
O O 0.0106 0.0060 'International Tables Vol C Tables 4.2.6.8 and 6.1.1.4'
Si Si 0.0817 0.0704 'International Tables Vol C Tables 4.2.6.8 and 6.1.1.4'
P P 0.1023 0.0942 'International Tables Vol C Tables 4.2.6.8 and 6.1.1.4'
S S 0.1246 0.1234 'International Tables Vol C Tables 4.2.6.8 and 6.1.1.4'
Pt Pt -1.7033 8.3905 'International Tables Vol C Tables 4.2.6.8 and 6.1.1.4'

loop_
_geom_angle_atom_site_label_1
_geom_angle_atom_site_label_2
_geom_angle_atom_site_label_3
_geom_angle
_geom_angle_site_symmetry_1
_geom_angle_site_symmetry_3
_geom_angle_publ_flag
P1 Pt P2 86.31(17) . . ?
P1 Pt S2 175.07(17) . . ?
P2 Pt S2 88.90(17) . . ?
P1 Pt S1 93.05(18) . . ?
P2 Pt S1 177.77(15) . . ?
S2 Pt S1 91.69(18) . . ?
C1 S1 Pt 104.9(7) . . ?
C3 S2 Pt 104.6(6) . . ?
C18 P1 C12 103.5(8) . . ?
C18 P1 C10 105.7(8) . . ?
C12 P1 C10 103.3(8) . . ?
C18 P1 Pt 115.4(6) . . ?
C12 P1 Pt 119.1(6) . . ?
C10 P1 Pt 108.5(6) . . ?
C30 P2 C24 104.9(7) . . ?
C30 P2 C11 105.4(9) . . ?
C24 P2 C11 105.1(7) . . ?
C30 P2 Pt 120.1(6) . . ?
C24 P2 Pt 112.7(6) . . ?
C11 P2 Pt 107.4(6) . . ?
O1 Si O1A 40.3(11) . . ?
O1 Si C4 87.3(15) . . ?
O1A Si C4 127.1(14) . . ?
O1 Si C5 119.7(14) . . ?
O1A Si C5 96.2(12) . . ?
C4 Si C5 108.9(14) . . ?
O1 Si C6 116.8(13) . . ?
O1A Si C6 101.1(12) . . ?
C4 Si C6 112.1(16) . . ?
C5 Si C6 109.7(11) . . ?
C2 O1A Si 126(2) . . ?
C2 O1 Si 132(3) . . ?
C2 C1 S1 112.9(16) . . ?
C2 C1 H1A 109.0 . . ?
S1 C1 H1A 109.0 . . ?
C2 C1 H1B 109.0 . . ?
S1 C1 H1B 109.0 . . ?
H1A C1 H1B 107.8 . . ?
O1 C2 O1A 57.8(19) . . ?
O1 C2 C1 111(2) . . ?
O1A C2 C1 123(3) . . ?
O1 C2 C3 125(3) . . ?
O1A C2 C3 113(2) . . ?
C1 C2 C3 115.9(18) . . ?
O1 C2 H2A 44.0 . . ?
O1A C2 H2A 99.8 . . ?
C1 C2 H2A 99.8 . . ?
C3 C2 H2A 99.8 . . ?
O1 C2 H2B 99.5 . . ?
O1A C2 H2B 43.5 . . ?
C1 C2 H2B 99.5 . . ?
C3 C2 H2B 99.5 . . ?
H2A C2 H2B 143.1 . . ?
C2 C3 S2 115.2(14) . . ?
C2 C3 H3A 108.5 . . ?
S2 C3 H3A 108.5 . . ?
C2 C3 H3B 108.5 . . ?
S2 C3 H3B 108.5 . . ?
H3A C3 H3B 107.5 . . ?
Si C4 H4A 109.5 . . ?
Si C4 H4B 109.5 . . ?
H4A C4 H4B 109.5 . . ?
Si C4 H4C 109.5 . . ?
H4A C4 H4C 109.5 . . ?
H4B C4 H4C 109.5 . . ?
Si C5 H5A 109.5 . . ?
Si C5 H5B 109.5 . . ?
H5A C5 H5B 109.5 . . ?
Si C5 H5C 109.5 . . ?
H5A C5 H5C 109.5 . . ?
H5B C5 H5C 109.5 . . ?
C7 C6 C8 107(2) . . ?
C7 C6 C9 112(2) . . ?
C8 C6 C9 106(2) . . ?
C7 C6 Si 110.0(19) . . ?
C8 C6 Si 113(2) . . ?
C9 C6 Si 109.2(16) . . ?
C6 C7 H7A 109.5 . . ?
C6 C7 H7B 109.5 . . ?
H7A C7 H7B 109.5 . . ?
C6 C7 H7C 109.5 . . ?
H7A C7 H7C 109.5 . . ?
H7B C7 H7C 109.5 . . ?
C6 C8 H8A 109.5 . . ?
C6 C8 H8B 109.5 . . ?
H8A C8 H8B 109.5 . . ?
C6 C8 H8C 109.5 . . ?
H8A C8 H8C 109.5 . . ?
H8B C8 H8C 109.5 . . ?
C6 C9 H9A 109.5 . . ?
C6 C9 H9B 109.5 . . ?
H9A C9 H9B 109.5 . . ?
C6 C9 H9C 109.5 . . ?
H9A C9 H9C 109.5 . . ?
H9B C9 H9C 109.5 . . ?
C11 C10 P1 108.0(11) . . ?
C11 C10 H10A 110.1 . . ?
P1 C10 H10A 110.1 . . ?
C11 C10 H10B 110.1 . . ?
P1 C10 H10B 110.1 . . ?
H10A C10 H10B 108.4 . . ?
C10 C11 P2 108.3(12) . . ?
C10 C11 H11A 110.0 . . ?
P2 C11 H11A 110.0 . . ?
C10 C11 H11B 110.0 . . ?
P2 C11 H11B 110.0 . . ?
H11A C11 H11B 108.4 . . ?
C13 C12 C17 118.3(17) . . ?
C13 C12 P1 121.1(14) . . ?
C17 C12 P1 120.4(15) . . ?
C12 C13 C14 121.2(19) . . ?
C12 C13 H13A 119.4 . . ?
C14 C13 H13A 119.4 . . ?
C15 C14 C13 120(2) . . ?
C15 C14 H14A 120.2 . . ?
C13 C14 H14A 120.2 . . ?
C14 C15 C16 121(2) . . ?
C14 C15 H15A 119.7 . . ?
C16 C15 H15A 119.7 . . ?
C15 C16 C17 120(2) . . ?
C15 C16 H16A 120.1 . . ?
C17 C16 H16A 120.1 . . ?
C16 C17 C12 120(2) . . ?
C16 C17 H17A 120.0 . . ?
C12 C17 H17A 120.0 . . ?
C23 C18 C19 118.8(16) . . ?
C23 C18 P1 123.7(14) . . ?
C19 C18 P1 117.5(13) . . ?
C20 C19 C18 121(2) . . ?
C20 C19 H19A 119.5 . . ?
C18 C19 H19A 119.5 . . ?
C19 C20 C21 118(2) . . ?
C19 C20 H20A 120.8 . . ?
C21 C20 H20A 120.8 . . ?
C22 C21 C20 121.3(19) . . ?
C22 C21 H21A 119.3 . . ?
C20 C21 H21A 119.3 . . ?
C21 C22 C23 120(2) . . ?
C21 C22 H22A 119.8 . . ?
C23 C22 H22A 119.8 . . ?
C18 C23 C22 119.9(19) . . ?
C18 C23 H23A 120.1 . . ?
C22 C23 H23A 120.1 . . ?
C29 C24 C25 116.5(16) . . ?
C29 C24 P2 120.2(14) . . ?
C25 C24 P2 123.2(13) . . ?
C24 C25 C26 123(2) . . ?
C24 C25 H25A 118.6 . . ?
C26 C25 H25A 118.6 . . ?
C27 C26 C25 121(2) . . ?
C27 C26 H26A 119.3 . . ?
C25 C26 H26A 119.3 . . ?
C26 C27 C28 117(2) . . ?
C26 C27 H27A 121.3 . . ?
C28 C27 H27A 121.3 . . ?
C27 C28 C29 121(2) . . ?
C27 C28 H28A 119.6 . . ?
C29 C28 H28A 119.6 . . ?
C24 C29 C28 121(2) . . ?
C24 C29 H29A 119.4 . . ?
C28 C29 H29A 119.4 . . ?
C35 C30 C31 117.9(18) . . ?
C35 C30 P2 118.0(14) . . ?
C31 C30 P2 124.0(15) . . ?
C30 C31 C32 123(2) . . ?
C30 C31 H31A 118.6 . . ?
C32 C31 H31A 118.6 . . ?
C31 C32 C33 119.1(19) . . ?
C31 C32 H32A 120.4 . . ?
C33 C32 H32A 120.4 . . ?
C34 C33 C32 119(2) . . ?
C34 C33 H33A 120.6 . . ?
C32 C33 H33A 120.6 . . ?
C33 C34 C35 120(2) . . ?
C33 C34 H34A 119.9 . . ?
C35 C34 H34A 119.9 . . ?
C30 C35 C34 120.9(19) . . ?
C30 C35 H35A 119.6 . . ?
C34 C35 H35A 119.6 . . ?

loop_
_geom_bond_atom_site_label_1
_geom_bond_atom_site_label_2
_geom_bond_distance
_geom_bond_site_symmetry_2
_geom_bond_publ_flag
Pt P1 2.240(5) . ?
Pt P2 2.257(5) . ?
Pt S2 2.339(5) . ?
Pt S1 2.361(5) . ?
S1 C1 1.848(18) . ?
S2 C3 1.798(19) . ?
P1 C18 1.830(17) . ?
P1 C12 1.846(17) . ?
P1 C10 1.854(17) . ?
P2 C30 1.809(18) . ?
P2 C24 1.824(14) . ?
P2 C11 1.876(16) . ?
Si O1 1.69(3) . ?
Si O1A 1.76(2) . ?
Si C4 1.83(3) . ?
Si C5 1.86(3) . ?
Si C6 1.87(2) . ?
O1A C2 1.23(3) . ?
O1 C2 1.23(3) . ?
C1 C2 1.48(3) . ?
C1 H1A 0.9900 . ?
C1 H1B 0.9900 . ?
C2 C3 1.51(3) . ?
C2 H2A 1.0000 . ?
C2 H2B 1.0000 . ?
C3 H3A 0.9900 . ?
C3 H3B 0.9900 . ?
C4 H4A 0.9800 . ?
C4 H4B 0.9800 . ?
C4 H4C 0.9800 . ?
C5 H5A 0.9800 . ?
C5 H5B 0.9800 . ?
C5 H5C 0.9800 . ?
C6 C7 1.51(4) . ?
C6 C8 1.52(3) . ?
C6 C9 1.52(3) . ?
C7 H7A 0.9800 . ?
C7 H7B 0.9800 . ?
C7 H7C 0.9800 . ?
C8 H8A 0.9800 . ?
C8 H8B 0.9800 . ?
C8 H8C 0.9800 . ?
C9 H9A 0.9800 . ?
C9 H9B 0.9800 . ?
C9 H9C 0.9800 . ?
C10 C11 1.53(2) . ?
C10 H10A 0.9900 . ?
C10 H10B 0.9900 . ?
C11 H11A 0.9900 . ?
C11 H11B 0.9900 . ?
C12 C13 1.35(2) . ?
C12 C17 1.39(3) . ?
C13 C14 1.38(3) . ?
C13 H13A 0.9500 . ?
C14 C15 1.34(3) . ?
C14 H14A 0.9500 . ?
C15 C16 1.36(3) . ?
C15 H15A 0.9500 . ?
C16 C17 1.37(3) . ?
C16 H16A 0.9500 . ?
C17 H17A 0.9500 . ?
C18 C23 1.38(2) . ?
C18 C19 1.39(3) . ?
C19 C20 1.37(2) . ?
C19 H19A 0.9500 . ?
C20 C21 1.39(3) . ?
C20 H20A 0.9500 . ?
C21 C22 1.34(3) . ?
C21 H21A 0.9500 . ?
C22 C23 1.38(2) . ?
C22 H22A 0.9500 . ?
C23 H23A 0.9500 . ?
C24 C29 1.33(3) . ?
C24 C25 1.34(2) . ?
C25 C26 1.37(3) . ?
C25 H25A 0.9500 . ?
C26 C27 1.33(3) . ?
C26 H26A 0.9500 . ?
C27 C28 1.34(3) . ?
C27 H27A 0.9500 . ?
C28 C29 1.42(3) . ?
C28 H28A 0.9500 . ?
C29 H29A 0.9500 . ?
C30 C35 1.34(3) . ?
C30 C31 1.37(2) . ?
C31 C32 1.39(3) . ?
C31 H31A 0.9500 . ?
C32 C33 1.39(3) . ?
C32 H32A 0.9500 . ?
C33 C34 1.35(3) . ?
C33 H33A 0.9500 . ?
C34 C35 1.44(3) . ?
C34 H34A 0.9500 . ?
C35 H35A 0.9500 . ?
